data_7719035
loop_
_publ_author_name
'Chauhan, Pinky'
'Ravikanth, Mangalampalli'

_publ_section_title
;
 Synthesis, structure, spectral and redox properties of 3-pyrrolyl BODIPYs
 containing one to eight bromides at the pyrrole carbons.
;
_journal_issue 18
_journal_name_full 'Dalton transactions (Cambridge, England : 2003)'
_journal_page_first 7465
_journal_page_last 7474
_journal_paper_doi 10.1039/d5dt00431d
_journal_volume 54
_journal_year 2025
_chemical_formula_moiety 'C20 H10 B Br6 F2 N3, 0.025[C6H14]'
_chemical_formula_sum 'C20 H10 B Br6 F2 N3'
_chemical_formula_weight 822.719
_space_group_crystal_system triclinic
_space_group_IT_number 2
_space_group_name_Hall '-P 1'
_space_group_name_H-M_alt 'P -1'
_symmetry_Int_Tables_number 2
_atom_sites_solution_primary dual
_audit_creation_date 2025-01-27
_audit_creation_method
;
Olex2 1.5-ac6-016
(compiled 2024.01.13 svn.r2f8d729c for Rigaku Oxford Diffraction, GUI svn.r6897)
;
_audit_update_record
;
2025-01-27 deposited with the CCDC.	2025-04-03 downloaded from the CCDC.
;
_cell_angle_alpha 73.539(4)
_cell_angle_beta 72.537(4)
_cell_angle_gamma 85.421(4)
_cell_formula_units_Z 2
_cell_length_a 8.3985(4)
_cell_length_b 10.9871(4)
_cell_length_c 13.8246(6)
_cell_measurement_reflns_used 19483
_cell_measurement_temperature 150.00(10)
_cell_measurement_theta_max 32.8570
_cell_measurement_theta_min 1.6100
_cell_volume 1166.98(9)
_computing_cell_refinement 'CrysAlisPro 1.171.43.105a (Rigaku OD, 2024)'
_computing_data_collection 'PROGRAM:BIS V6.2.16/2021-10-22 && APEX4 2021.4-0                                '
_computing_data_reduction 'CrysAlisPro 1.171.43.105a (Rigaku OD, 2024)'
_computing_molecular_graphics 'Olex2 1.5-ac6-016 (Dolomanov et al., 2009)'
_computing_publication_material 'Olex2 1.5-ac6-016 (Dolomanov et al., 2009)'
_computing_structure_refinement 'olex2.refine 1.5-ac6-016 (Bourhis et al., 2015)'
_computing_structure_solution 'SHELXT 2018/2 (Sheldrick, 2018)'
_diffrn_ambient_environment N~2~
_diffrn_ambient_temperature 150.00(10)
_diffrn_detector 'CCD plate'
_diffrn_detector_area_resol_mean 8
_diffrn_measured_fraction_theta_full 0.9647
_diffrn_measured_fraction_theta_max 0.9647
_diffrn_measurement_details
;
List of Runs (angles in degrees, time in seconds):

  # Type    Start    End  Width  t~exp~   \w     \q     \k     \f   Frames
#--------------------------------------------------------------------------
  1  \f    154.25 334.25   1.00    1.00 -25.75   0.00  73.76    --   180
  2  \f   -349.73  10.27   1.00   10.00  21.81 -27.45 -31.50    --   360
  3  \w    -85.46   6.54   1.00   10.00    --  -27.45  89.85 171.34   92
  4  \w    -85.46   6.54   1.00   10.00    --  -27.45  89.85 -32.66   92
  5  \w   -132.17  13.83   1.00   10.00    --  -27.45 -59.25-135.92  146
  6  \w   -132.17  13.83   1.00   10.00    --  -27.45 -59.25  20.08  146
  7  \w    -85.46   6.54   1.00   10.00    --  -27.45  89.85  69.33   92
  8  \w   -132.17  13.83   1.00   10.00    --  -27.45 -59.25 173.08  146
  9  \w    -85.46   6.54   1.00   10.00    --  -27.45  89.85-137.67   92
 10  \w    -85.46   6.54   1.00   10.00    --  -27.45  89.85  18.34   92
 11  \w   -132.17  13.83   1.00   10.00    --  -27.45 -59.25  71.08  146
 12  \w   -132.17  13.83   1.00   10.00    --  -27.45 -59.25 -84.92  146
 13  \w   -132.17  13.83   1.00   10.00    --  -27.45 -59.25 -33.92  146
;
_diffrn_measurement_device 'abstract diffractometer'
_diffrn_measurement_device_type 'Saxi-CrysAlisPro-abstract goniometer imported SAXI images'
_diffrn_measurement_method '\w and \f scans'
_diffrn_orient_matrix_type 'CrysAlisPro convention (1999,Acta A55,543-557)'
_diffrn_orient_matrix_UB_11 -0.0275000000
_diffrn_orient_matrix_UB_12 0.0554452000
_diffrn_orient_matrix_UB_13 0.0167133000
_diffrn_orient_matrix_UB_21 -0.0805983000
_diffrn_orient_matrix_UB_22 -0.0273436000
_diffrn_orient_matrix_UB_23 0.0261045000
_diffrn_orient_matrix_UB_31 0.0242204000
_diffrn_orient_matrix_UB_32 -0.0266419000
_diffrn_orient_matrix_UB_33 0.0465270000
_diffrn_radiation_monochromator graphite
_diffrn_radiation_probe x-ray
_diffrn_radiation_type 'Mo K\a'
_diffrn_radiation_wavelength 0.71073
_diffrn_reflns_av_R_equivalents 0.2180
_diffrn_reflns_av_unetI/netI 0.1076
_diffrn_reflns_Laue_measured_fraction_full 0.9647
_diffrn_reflns_Laue_measured_fraction_max 0.9647
_diffrn_reflns_limit_h_max 13
_diffrn_reflns_limit_h_min -12
_diffrn_reflns_limit_k_max 17
_diffrn_reflns_limit_k_min -17
_diffrn_reflns_limit_l_max 21
_diffrn_reflns_limit_l_min -21
_diffrn_reflns_number 58232
_diffrn_reflns_point_group_measured_fraction_full 0.9647
_diffrn_reflns_point_group_measured_fraction_max 0.9647
_diffrn_reflns_theta_full 24.9980
_diffrn_reflns_theta_max 25.00
_diffrn_reflns_theta_min 1.61
_diffrn_source 'fine-focus sealed X-ray tube'
_diffrn_source_type 'Enhance (Mo) X-ray Source'
_exptl_absorpt_coefficient_mu 10.352
_exptl_absorpt_correction_T_max 1.00000
_exptl_absorpt_correction_T_min 0.46104
_exptl_absorpt_correction_type multi-scan
_exptl_absorpt_process_details
;
CrysAlisPro 1.171.43.105a (Rigaku Oxford Diffraction, 2024)
Empirical absorption correction using spherical harmonics,
implemented in SCALE3 ABSPACK scaling algorithm.
;
_exptl_crystal_colour 'metallic bluish violet'
_exptl_crystal_colour_lustre metallic
_exptl_crystal_colour_modifier bluish
_exptl_crystal_colour_primary violet
_exptl_crystal_density_diffrn 2.341
_exptl_crystal_description block
_exptl_crystal_F_000 768.482
_exptl_crystal_size_max 0.3
_exptl_crystal_size_mid 0.2
_exptl_crystal_size_min 0.1
_refine_diff_density_max 2.3665
_refine_diff_density_min -1.2964
_refine_diff_density_rms 0.3481
_refine_ls_d_res_high 0.8409
_refine_ls_d_res_low 12.6872
_refine_ls_goodness_of_fit_ref 1.0311
_refine_ls_hydrogen_treatment constr
_refine_ls_matrix_type full
_refine_ls_number_constraints 18
_refine_ls_number_parameters 290
_refine_ls_number_reflns 3960
_refine_ls_number_restraints 6
_refine_ls_restrained_S_all 1.0303
_refine_ls_R_factor_all 0.0750
_refine_ls_R_factor_gt 0.0726
_refine_ls_shift/su_max -0.0008
_refine_ls_shift/su_mean 0.0001
_refine_ls_structure_factor_coef Fsqd
_refine_ls_weighting_details 'w=1/[\s^2^(Fo^2^)+(0.0000P)^2^+48.7646P] where P=(Fo^2^+2Fc^2^)/3'
_refine_ls_weighting_scheme calc
_refine_ls_wR_factor_gt 0.1970
_refine_ls_wR_factor_ref 0.1983
_reflns_Friedel_coverage 0.0
_reflns_limit_h_max 9
_reflns_limit_h_min -9
_reflns_limit_k_max 13
_reflns_limit_k_min -12
_reflns_limit_l_max 16
_reflns_limit_l_min 0
_reflns_number_gt 3680
_reflns_number_total 3960
_reflns_threshold_expression I>=2u(I)
_cod_data_source_file d5dt00431d2.cif
_cod_data_source_block MR_PC_6_BR_R_autored
_cod_database_code 7719035
_reflns_odcompleteness_completeness 92.99
_reflns_odcompleteness_iscentric 1
_reflns_odcompleteness_theta 33.96
_olex2_refinement_description
;
;
_olex2_submission_special_instructions 'No special instructions were received'
_oxdiff_exptl_absorpt_empirical_details
;
Empirical correction (ABSPACK) includes:
- Absorption correction using spherical harmonics
- Frame scaling
- Detector area scaling
;
_oxdiff_exptl_absorpt_empirical_full_max 3.260
_oxdiff_exptl_absorpt_empirical_full_min 0.464

loop_
_space_group_symop_id
_space_group_symop_operation_xyz
1 x,y,z
2 -x,-y,-z

loop_
_atom_site_label
_atom_site_type_symbol
_atom_site_fract_x
_atom_site_fract_y
_atom_site_fract_z
_atom_site_U_iso_or_equiv
_atom_site_adp_type
_atom_site_occupancy
_atom_site_refinement_flags_posn
_atom_site_refinement_flags_adp
Br1 Br 0.35908(19) 0.03138(13) 0.37299(11) 0.0355(4) Uani 1.000000 . .
Br2 Br 0.67062(16) 0.27345(11) 0.66596(9) 0.0246(3) Uani 1.000000 . .
Br3 Br 0.61950(17) 0.61835(12) 0.02170(9) 0.0289(3) Uani 1.000000 . .
Br4 Br 0.6057(2) 0.04735(14) 0.10264(12) 0.0414(4) Uani 1.000000 . .
Br5 Br 0.80566(15) 0.51262(11) 0.75139(9) 0.0216(3) Uani 1.000000 . .
Br6 Br 0.84887(17) 0.33745(14) 0.00955(10) 0.0332(4) Uani 1.000000 . .
F1 F 0.5412(8) 0.3578(6) 0.4593(5) 0.0214(14) Uani 1.000000 . .
F2 F 0.8086(9) 0.2955(6) 0.4076(5) 0.0244(15) Uani 1.000000 . .
N1 N 0.7504(11) 0.4750(8) 0.4804(7) 0.0151(18) Uani 1.000000 . .
N2 N 0.7250(11) 0.4915(9) 0.3017(7) 0.0175(19) Uani 1.000000 . U
N3 N 0.5221(13) 0.2676(9) 0.3011(8) 0.022(2) Uani 1.000000 . .
H009 H 0.4744(13) 0.2830(9) 0.3624(8) 0.026(3) Uiso 1.000000 R .
C1 C 1.0712(17) 1.1871(13) 0.2158(12) 0.037(3) Uani 1.000000 . .
H00a H 0.981(2) 1.247(2) 0.233(8) 0.056(5) Uiso 1.000000 GR .
H00c H 1.150(10) 1.185(3) 0.256(6) 0.056(5) Uiso 1.000000 GR .
H00d H 1.130(11) 1.214(4) 0.1403(19) 0.056(5) Uiso 1.000000 GR .
C2 C 0.9978(15) 1.0557(11) 0.2434(10) 0.023(3) Uani 1.000000 . .
C3 C 0.8634(15) 1.0148(12) 0.3313(10) 0.025(3) Uani 1.000000 . .
H00O H 0.8106(15) 1.0723(12) 0.3709(10) 0.030(3) Uiso 1.000000 R .
C4 C 0.8039(16) 0.8916(11) 0.3629(10) 0.025(3) Uani 1.000000 . .
H00J H 0.7131(16) 0.8651(11) 0.4250(10) 0.030(3) Uiso 1.000000 R .
C5 C 0.8760(14) 0.8061(11) 0.3045(9) 0.018(2) Uani 1.000000 . .
C6 C 1.0644(16) 0.9720(12) 0.1849(10) 0.028(3) Uani 1.000000 . .
H00U H 1.1523(16) 1.0002(12) 0.1216(10) 0.033(3) Uiso 1.000000 R .
C7 C 1.0084(14) 0.8481(12) 0.2145(9) 0.022(3) Uani 1.000000 . .
H00B H 1.0604(14) 0.7919(12) 0.1734(9) 0.027(3) Uiso 1.000000 R .
C8 C 0.8191(14) 0.6725(11) 0.3397(9) 0.019(2) Uani 1.000000 . .
C9 C 0.8132(13) 0.6012(10) 0.4423(8) 0.013(2) Uani 1.000000 . .
C10 C 0.8451(13) 0.6327(11) 0.5274(9) 0.016(2) Uani 1.000000 . .
H00R H 0.8882(13) 0.7113(11) 0.5248(9) 0.020(3) Uiso 1.000000 R .
C11 C 0.8023(14) 0.5289(11) 0.6150(9) 0.020(2) Uani 1.000000 . .
C12 C 0.7447(13) 0.4337(10) 0.5818(9) 0.016(2) Uani 1.000000 . .
C13 C 0.7732(13) 0.6194(10) 0.2716(9) 0.017(2) Uani 1.000000 . .
C14 C 0.7537(14) 0.6762(11) 0.1733(9) 0.021(2) Uani 1.000000 . .
H00I H 0.7752(14) 0.7629(11) 0.1357(9) 0.025(3) Uiso 1.000000 R .
C15 C 0.6983(14) 0.5873(12) 0.1388(8) 0.020(2) Uani 1.000000 . .
C16 C 0.6828(13) 0.4693(11) 0.2188(8) 0.015(2) Uani 1.000000 . .
C17 C 0.6322(14) 0.3473(11) 0.2168(8) 0.019(2) Uani 1.000000 . .
C18 C 0.6781(16) 0.2868(12) 0.1381(10) 0.025(3) Uani 1.000000 . .
C19 C 0.5932(15) 0.1687(12) 0.1752(10) 0.024(3) Uani 1.000000 . .
C20 C 0.4979(15) 0.1613(11) 0.2753(9) 0.020(2) Uani 1.000000 . .
B1 B 0.7054(16) 0.3969(12) 0.4128(10) 0.017(2) Uani 1.000000 . .

loop_
_atom_site_aniso_label
_atom_site_aniso_U_11
_atom_site_aniso_U_22
_atom_site_aniso_U_33
_atom_site_aniso_U_12
_atom_site_aniso_U_13
_atom_site_aniso_U_23
Br1 0.0482(9) 0.0220(7) 0.0363(8) -0.0121(6) -0.0103(6) -0.0068(5)
Br2 0.0364(7) 0.0155(6) 0.0213(6) -0.0043(5) -0.0093(5) -0.0020(4)
Br3 0.0364(7) 0.0316(7) 0.0190(6) -0.0092(5) -0.0119(5) -0.0009(5)
Br4 0.0642(10) 0.0309(8) 0.0414(8) 0.0073(7) -0.0194(7) -0.0265(6)
Br5 0.0272(6) 0.0228(6) 0.0162(6) 0.0002(5) -0.0065(5) -0.0074(4)
Br6 0.0331(7) 0.0465(8) 0.0184(6) 0.0021(6) -0.0002(5) -0.0145(6)
F1 0.020(3) 0.028(4) 0.018(3) -0.004(3) -0.001(3) -0.011(3)
F2 0.032(4) 0.020(3) 0.025(4) 0.011(3) -0.008(3) -0.014(3)
N1 0.018(5) 0.010(4) 0.020(5) -0.000(3) -0.008(4) -0.005(4)
N2 0.018(2) 0.017(2) 0.0174(19) 0.0001(5) -0.0050(5) -0.0048(5)
N3 0.027(5) 0.022(5) 0.020(5) -0.002(4) -0.004(4) -0.014(4)
C1 0.029(7) 0.030(7) 0.040(8) -0.022(6) 0.017(6) -0.012(6)
C2 0.022(6) 0.018(6) 0.030(7) -0.002(5) -0.010(5) -0.003(5)
C3 0.023(6) 0.030(7) 0.025(6) 0.003(5) -0.003(5) -0.017(5)
C4 0.027(6) 0.013(6) 0.030(7) -0.001(5) 0.002(5) -0.008(5)
C5 0.019(6) 0.017(6) 0.020(6) -0.001(4) -0.007(5) -0.007(5)
C6 0.031(7) 0.028(7) 0.017(6) 0.002(5) 0.002(5) -0.004(5)
C7 0.011(5) 0.027(6) 0.023(6) -0.006(4) 0.011(4) -0.014(5)
C8 0.017(5) 0.018(6) 0.021(6) 0.000(4) 0.001(4) -0.010(5)
C9 0.018(5) 0.009(5) 0.012(5) -0.001(4) -0.004(4) -0.003(4)
C10 0.010(5) 0.017(5) 0.022(6) -0.005(4) -0.002(4) -0.005(4)
C11 0.024(6) 0.024(6) 0.016(5) 0.008(5) -0.006(5) -0.014(5)
C12 0.014(5) 0.013(5) 0.019(6) 0.002(4) -0.000(4) -0.007(4)
C13 0.013(5) 0.016(5) 0.023(6) -0.001(4) -0.004(4) -0.009(4)
C14 0.023(6) 0.013(5) 0.021(6) -0.002(4) -0.001(5) -0.002(4)
C15 0.018(6) 0.033(7) 0.006(5) -0.003(5) 0.001(4) -0.004(5)
C16 0.010(5) 0.021(6) 0.013(5) -0.003(4) 0.002(4) -0.007(4)
C17 0.024(6) 0.021(6) 0.010(5) 0.005(5) -0.005(4) -0.003(4)
C18 0.031(7) 0.020(6) 0.025(6) -0.003(5) -0.006(5) -0.011(5)
C19 0.026(6) 0.025(6) 0.030(7) -0.004(5) -0.011(5) -0.018(5)
C20 0.028(6) 0.014(5) 0.017(5) -0.002(5) -0.006(5) -0.002(4)
B1 0.018(6) 0.015(6) 0.022(6) -0.002(5) -0.006(5) -0.010(5)

loop_
_atom_type_symbol
_atom_type_scat_dispersion_real
_atom_type_scat_dispersion_imag
_atom_type_scat_Cromer_Mann_a1
_atom_type_scat_Cromer_Mann_a2
_atom_type_scat_Cromer_Mann_a3
_atom_type_scat_Cromer_Mann_a4
_atom_type_scat_Cromer_Mann_b1
_atom_type_scat_Cromer_Mann_b2
_atom_type_scat_Cromer_Mann_b3
_atom_type_scat_Cromer_Mann_b4
_atom_type_scat_Cromer_Mann_c
_atom_type_scat_source
_atom_type_scat_dispersion_source
B 0.00156 0.00068 2.05450 1.33260 1.09790 0.70680 23.21850 1.02100 60.34980 0.14030 -0.19320 'International Tables Volume C Table 6.1.1.4 (pp. 500-502)' 'Brennan, Cowan, Rev. Sci. Instrum., 1992, 63, 850'
Br -0.38188 2.46625 17.17890 5.23580 5.63770 3.98510 2.17230 16.57960 0.26090 41.43280 2.95570 'International Tables Volume C Table 6.1.1.4 (pp. 500-502)' 'Brennan, Cowan, Rev. Sci. Instrum., 1992, 63, 850'
C 0.00313 0.00162 2.31000 1.02000 1.58860 0.86500 20.84390 10.20750 0.56870 51.65120 0.21560 'International Tables Volume C Table 6.1.1.4 (pp. 500-502)' 'Brennan, Cowan, Rev. Sci. Instrum., 1992, 63, 850'
F 0.01756 0.01033 3.53920 2.64120 1.51700 1.02430 10.28250 4.29440 0.26150 26.14760 0.27760 'International Tables Volume C Table 6.1.1.4 (pp. 500-502)' 'Brennan, Cowan, Rev. Sci. Instrum., 1992, 63, 850'
H 0.00000 0.00000 0.49300 0.32291 0.14019 0.04081 10.51090 26.12570 3.14236 57.79970 0.00304 'International Tables Volume C Table 6.1.1.4 (pp. 500-502)' 'Brennan, Cowan, Rev. Sci. Instrum., 1992, 63, 850'
N 0.00612 0.00332 12.21260 3.13220 2.01250 1.16630 0.00570 9.89330 28.99750 0.58260 -11.52900 'International Tables Volume C Table 6.1.1.4 (pp. 500-502)' 'Brennan, Cowan, Rev. Sci. Instrum., 1992, 63, 850'

loop_
_geom_angle_atom_site_label_1
_geom_angle_atom_site_label_2
_geom_angle_atom_site_label_3
_geom_angle
_geom_angle_site_symmetry_1
_geom_angle_site_symmetry_3
_geom_angle_publ_flag
C12 N1 C9 107.5(9) . . ?
B1 N1 C9 125.7(9) . . ?
B1 N1 C12 126.7(9) . . ?
C13 N2 C16 107.3(9) . . ?
B1 N2 C13 125.7(9) . . ?
B1 N2 C16 126.7(9) . . ?
H009 N3 C17 125.2(6) . . ?
H009 N3 C20 125.2(6) . . ?
C20 N3 C17 109.6(10) . . ?
H00a C1 C2 109.5 . . ?
H00c C1 H00a 109.5 . . ?
H00c C1 C2 109.5 . . ?
H00d C1 H00a 109.5 . . ?
H00d C1 H00c 109.5 . . ?
H00d C1 C2 109.5 . . ?
C3 C2 C1 120.5(11) . . ?
C6 C2 C1 122.0(12) . . ?
C6 C2 C3 117.5(11) . . ?
H00O C3 C2 119.3(7) . . ?
H00O C3 C4 119.3(7) . . ?
C4 C3 C2 121.3(11) . . ?
H00J C4 C3 119.7(7) . . ?
H00J C4 C5 119.7(7) . . ?
C5 C4 C3 120.5(11) . . ?
C4 C5 C7 118.2(11) . . ?
C8 C5 C4 121.3(10) . . ?
C8 C5 C7 120.5(10) . . ?
C2 C6 C7 122.5(11) . . ?
H00U C6 C2 118.7(7) . . ?
H00U C6 C7 118.7(7) . . ?
C5 C7 C6 119.8(11) . . ?
H00B C7 C5 120.1(7) . . ?
H00B C7 C6 120.1(7) . . ?
C5 C8 C9 118.6(10) . . ?
C5 C8 C13 120.3(10) . . ?
C13 C8 C9 121.1(10) . . ?
C8 C9 N1 119.9(9) . . ?
C10 C9 N1 107.4(9) . . ?
C10 C9 C8 132.4(10) . . ?
H00R C10 C9 126.0(6) . . ?
H00R C10 C11 126.0(6) . . ?
C11 C10 C9 108.1(9) . . ?
C10 C11 Br5 129.1(9) . . ?
C10 C11 C12 106.1(10) . . ?
C12 C11 Br5 124.7(9) . . ?
N1 C12 Br2 123.5(8) . . ?
C11 C12 Br2 125.5(9) . . ?
C11 C12 N1 111.0(10) . . ?
N2 C13 C14 108.7(9) . . ?
C8 C13 N2 121.4(10) . . ?
C8 C13 C14 129.8(11) . . ?
C13 C14 C15 108.9(10) . . ?
H00I C14 C13 125.6(7) . . ?
H00I C14 C15 125.6(7) . . ?
C14 C15 Br3 126.3(9) . . ?
C16 C15 Br3 125.2(9) . . ?
C16 C15 C14 107.6(10) . . ?
N2 C16 C15 107.4(9) . . ?
N2 C16 C17 124.7(10) . . ?
C15 C16 C17 127.8(10) . . ?
C16 C17 N3 123.1(10) . . ?
C16 C17 C18 130.5(11) . . ?
C18 C17 N3 106.4(10) . . ?
C17 C18 Br6 126.6(9) . . ?
C19 C18 Br6 124.2(9) . . ?
C19 C18 C17 108.7(11) . . ?
C18 C19 Br4 127.7(10) . . ?
C20 C19 Br4 126.3(10) . . ?
C20 C19 C18 106.1(10) . . ?
N3 C20 Br1 120.9(9) . . ?
C19 C20 Br1 129.9(9) . . ?
C19 C20 N3 109.2(10) . . ?
F1 B1 F2 110.8(10) . . ?
N1 B1 F1 107.9(9) . . ?
N1 B1 F2 110.4(9) . . ?
N2 B1 F1 110.1(9) . . ?
N2 B1 F2 111.8(10) . . ?
N2 B1 N1 105.7(9) . . ?

loop_
_geom_bond_atom_site_label_1
_geom_bond_atom_site_label_2
_geom_bond_distance
_geom_bond_site_symmetry_2
_geom_bond_publ_flag
Br1 C20 1.857(12) . ?
Br2 C12 1.850(11) . ?
Br3 C15 1.863(11) . ?
Br4 C19 1.862(11) . ?
Br5 C11 1.851(11) . ?
Br6 C18 1.888(13) . ?
F1 B1 1.380(14) . ?
F2 B1 1.360(14) . ?
N1 C9 1.419(13) . ?
N1 C12 1.332(15) . ?
N1 B1 1.573(14) . ?
N2 C13 1.404(14) . ?
N2 C16 1.384(14) . ?
N2 B1 1.561(16) . ?
N3 H009 0.8800 . ?
N3 C17 1.372(15) . ?
N3 C20 1.360(15) . ?
C1 H00a 0.9800 . ?
C1 H00c 0.9800 . ?
C1 H00d 0.9800 . ?
C2 C1 1.517(17) . ?
C2 C3 1.379(18) . ?
C2 C6 1.371(18) . ?
C3 H00O 0.9500 . ?
C4 C3 1.383(18) . ?
C4 H00J 0.9500 . ?
C4 C5 1.396(16) . ?
C6 H00U 0.9500 . ?
C7 C5 1.386(16) . ?
C7 C6 1.383(18) . ?
C7 H00B 0.9500 . ?
C8 C5 1.479(16) . ?
C8 C13 1.393(16) . ?
C9 C8 1.401(16) . ?
C9 C10 1.418(15) . ?
C10 H00R 0.9500 . ?
C10 C11 1.385(16) . ?
C12 C11 1.424(16) . ?
C14 C13 1.377(17) . ?
C14 H00I 0.9500 . ?
C15 C14 1.366(17) . ?
C15 C16 1.431(16) . ?
C17 C16 1.448(16) . ?
C17 C18 1.375(16) . ?
C18 C19 1.416(17) . ?
C19 C20 1.358(17) . ?

loop_
_geom_torsion_atom_site_label_1
_geom_torsion_atom_site_label_2
_geom_torsion_atom_site_label_3
_geom_torsion_atom_site_label_4
_geom_torsion
_geom_torsion_site_symmetry_1
_geom_torsion_site_symmetry_2
_geom_torsion_site_symmetry_3
_geom_torsion_site_symmetry_4
_geom_torsion_publ_flag
Br1 C20 N3 C17 178.6(9) . . . . ?
Br1 C20 C19 Br4 2.7(13) . . . . ?
Br1 C20 C19 C18 -178.0(12) . . . . ?
Br2 C12 N1 C9 179.9(9) . . . . ?
Br2 C12 N1 B1 -3.1(12) . . . . ?
Br2 C12 C11 Br5 -2.8(10) . . . . ?
Br2 C12 C11 C10 179.9(10) . . . . ?
Br3 C15 C14 C13 169.4(10) . . . . ?
Br3 C15 C16 N2 -168.0(10) . . . . ?
Br3 C15 C16 C17 11.8(12) . . . . ?
Br4 C19 C18 C17 179.5(12) . . . . ?
Br4 C19 C20 N3 179.9(11) . . . . ?
Br5 C11 C10 C9 -176.9(10) . . . . ?
Br5 C11 C12 N1 177.1(9) . . . . ?
Br6 C18 C17 N3 -170.9(11) . . . . ?
Br6 C18 C17 C16 8.7(15) . . . . ?
Br6 C18 C19 Br4 -8.9(13) . . . . ?
Br6 C18 C19 C20 171.8(11) . . . . ?
F1 B1 N1 C9 -123.9(9) . . . . ?
F1 B1 N1 C12 59.6(12) . . . . ?
F1 B1 N2 C13 116.2(9) . . . . ?
F1 B1 N2 C16 -56.9(11) . . . . ?
F2 B1 N1 C9 114.8(10) . . . . ?
F2 B1 N1 C12 -61.6(12) . . . . ?
F2 B1 N2 C13 -120.2(9) . . . . ?
F2 B1 N2 C16 66.7(11) . . . . ?
N1 C9 C8 C5 176.5(10) . . . . ?
N1 C9 C8 C13 -3.7(12) . . . . ?
N1 C9 C10 C11 -0.2(10) . . . . ?
N1 C12 C11 C10 -0.2(10) . . . . ?
N1 B1 N2 C13 -0.0(11) . . . . ?
N1 B1 N2 C16 -173.1(8) . . . . ?
N2 C13 C8 C5 177.5(10) . . . . ?
N3 C17 C16 N2 43.7(13) . . . . ?
N3 C17 C16 C15 -136.0(11) . . . . ?
N3 C17 C18 C19 0.4(10) . . . . ?
N3 C20 C19 C18 -0.7(11) . . . . ?
C2 C3 C4 C5 -1.8(15) . . . . ?
C4 C5 C8 C13 127.4(12) . . . . ?
C7 C5 C4 C3 0.1(13) . . . . ?
C7 C5 C8 C9 124.3(11) . . . . ?
C7 C5 C8 C13 -55.5(13) . . . . ?
C7 C6 C2 C1 173.9(13) . . . . ?
C7 C6 C2 C3 -4.0(15) . . . . ?
C9 C8 C5 C4 -52.8(12) . . . . ?
C9 C8 C13 N2 -2.3(13) . . . . ?
C9 C8 C13 C14 172.4(10) . . . . ?
C9 C10 C11 C12 0.2(10) . . . . ?
C14 C13 N2 C16 2.6(10) . . . . ?
C14 C13 N2 B1 -171.6(9) . . . . ?
C14 C13 C8 C5 -7.8(14) . . . . ?
C15 C14 C13 N2 -1.5(11) . . . . ?
C15 C14 C13 C8 -176.7(9) . . . . ?
C15 C16 N2 C13 -2.7(10) . . . . ?
C15 C16 N2 B1 171.5(8) . . . . ?
C17 C16 N2 C13 177.6(11) . . . . ?
C17 C16 N2 B1 -8.3(14) . . . . ?
C17 C16 C15 C14 -178.4(13) . . . . ?
C17 C18 C19 C20 0.2(12) . . . . ?

loop_
_restr_U_iso_atom_site_label
_restr_U_iso_weight_param
N2 0.0010
